data_1100535
loop_
_publ_author_name
'Bach, Thorsten'
'Schr\"oder, J\"urgen'
'Brandl, Trixie'
'Hecht, J\"urgen'
'Harms, Klaus'

_publ_section_title
;
 Facial diastereoselectivity in the photocycloaddition of chiral
 N-acyl enamines to benzaldehyde
;
_journal_coden_ASTM TETRAB
_journal_issue 18
_journal_name_full Tetrahedron
_journal_page_first 4507
_journal_page_last 4520
_journal_paper_doi 10.1016/s0040-4020(98)00161-6
_journal_volume 54
_journal_year 1998
_chemical_formula_sum 'C19 H23 N O2'
_space_group_IT_number 4
_symmetry_cell_setting monoclinic
_symmetry_space_group_name_Hall 'P 2yb'
_symmetry_space_group_name_H-M 'P 1 21 1'
_cell_angle_alpha 90
_cell_angle_beta 117.06(1)
_cell_angle_gamma 90
_cell_formula_units_Z 2
_cell_length_a 9.772(1)
_cell_length_b 9.876(1)
_cell_length_c 10.106(1)
_cod_original_sg_symbol_H-M 'P 21'
_cod_original_formula_sum 'C19 H23 N1 O2'
_cod_database_code 1100535

loop_
_symmetry_equiv_pos_site_id
_symmetry_equiv_pos_as_xyz
1 x,y,z
2 -x,1/2+y,-z

loop_
_atom_site_label
_atom_site_type_symbol
_atom_site_fract_x
_atom_site_fract_y
_atom_site_fract_z
C1 C -0.7951(3) 0.9684(2) 0.7366(2)
H1 H -0.8671(20) 1.0365(19) 0.6546(23)
C2 C -0.6416(3) 0.9698(4) 0.7326(3)
H2 H -0.6548(7) 0.9358(24) 0.6385(12)
H3 H -0.5698(9) 0.9136(21) 0.8110(18)
H4 H -0.6031(14) 1.0608(5) 0.7458(28)
C3 C -0.8758(2) 0.8328(2) 0.7011(2)
C4 C -0.8073(3) 0.7138(3) 0.6905(3)
H5 H -0.7064(3) 0.7152(3) 0.7049(3)
C5 C -0.8866(4) 0.5924(3) 0.6590(3)
H6 H -0.8386(4) 0.5134(3) 0.6518(3)
C6 C -1.0335(4) 0.5876(3) 0.6384(3)
H7 H -1.0856(4) 0.5054(3) 0.6191(3)
C7 C -1.1054(3) 0.7054(4) 0.6464(3)
H8 H -1.2067(3) 0.7029(4) 0.6311(3)
C8 C -1.0274(3) 0.8265(3) 0.6770(3)
H9 H -1.0770(3) 0.9054(3) 0.6816(3)
N1 N -0.7767(2) 1.0214(2) 0.8813(2)
C9 C -0.8210(4) 1.1471(3) 0.8955(3)
O1 O -0.7924(4) 1.1943(2) 1.0192(3)
C10 C -0.9091(5) 1.2330(3) 0.7599(5)
H10 H -0.9997(22) 1.1855(15) 0.6922(17)
H11 H -0.8457(15) 1.2517(30) 0.7122(23)
H12 H -0.9379(35) 1.3166(15) 0.7888(6)
C11 C -0.7012(2) 0.9288(3) 1.0102(2)
H13 H -0.6811(7) 0.8453(27) 0.9701(13)
C12 C -0.5437(3) 0.9781(4) 1.1283(3)
H14 H -0.4850(3) 0.9000(4) 1.1830(3)
H15 H -0.4895(3) 1.0182(4) 1.0780(3)
O2 O -0.5469(3) 1.0721(3) 1.2300(2)
H16 H -0.6236(44) 1.1198(48) 1.1892(21)
C13 C -0.8106(3) 0.8893(3) 1.0745(2)
H17 H -0.8197(3) 0.9646(3) 1.1316(2)
H18 H -0.9117(3) 0.8715(3) 0.9935(2)
C14 C -0.7562(2) 0.7661(3) 1.1726(2)
C15 C -0.7872(3) 0.6376(3) 1.1122(3)
H19 H -0.8426(3) 0.6276(3) 1.0097(3)
C16 C -0.7379(3) 0.5241(3) 1.2004(4)
H20 H -0.7603(3) 0.4383(3) 1.1578(4)
C17 C -0.6549(3) 0.5382(5) 1.3530(4)
H21 H -0.6223(3) 0.4619(5) 1.4134(4)
C18 C -0.6207(3) 0.6658(5) 1.4151(3)
H22 H -0.5639(3) 0.6753(5) 1.5175(3)
C19 C -0.6701(3) 0.7791(4) 1.3265(2)
H23 H -0.6460(3) 0.8648(4) 1.3692(2)

loop_
_atom_type_symbol
_atom_type_radius_bond
C 0.68
H 0.23
N 0.68
O 0.68
